data_7023414
loop_
_publ_author_name
'Tretiakov, Mykyta'
'Shermolovich, Yuriy G.'
'Singh, Amit Pratap'
'Samuel, Prinson P.'
'Roesky, Herbert W.'
'Niep\"otter, Benedikt'
'Visscher, Arne'
'Stalke, Dietmar'

_publ_section_title
;
 Lewis-base stabilized diiodine adducts with N-heterocyclic
 chalcogenamides.
;
_journal_issue 36
_journal_name_full 'Dalton transactions (Cambridge, England : 2003)'
_journal_page_first 12940
_journal_page_last 12946
_journal_paper_doi 10.1039/c3dt51309b
_journal_volume 42
_journal_year 2013
_chemical_formula_moiety 'C20 H31 I2 N Se'
_chemical_formula_sum 'C20 H31 I2 N Se'
_chemical_formula_weight 618.22
_chemical_name_systematic
;
?
;
_space_group_crystal_system triclinic
_space_group_IT_number 2
_space_group_name_Hall '-P 1'
_space_group_name_H-M_alt 'P -1'
_symmetry_space_group_name_Hall '-P 1'
_symmetry_space_group_name_H-M 'P -1'
_atom_sites_solution_hydrogens geom
_audit_creation_method SHELXL-2013
_cell_angle_alpha 92.040(10)
_cell_angle_beta 100.33(2)
_cell_angle_gamma 93.280(10)
_cell_formula_units_Z 2
_cell_length_a 9.8690(10)
_cell_length_b 9.876(2)
_cell_length_c 11.9680(10)
_cell_measurement_reflns_used 9998
_cell_measurement_temperature 100(2)
_cell_measurement_theta_max 21.376
_cell_measurement_theta_min 2.177
_cell_volume 1144.4(3)
_computing_cell_refinement 'SAINT V7.68A'
_computing_data_collection 'APEX2 v2012.2'
_computing_data_reduction 'SAINT V7.68A'
_computing_molecular_graphics 'Mercury Version 2.4'
_computing_publication_material 'Mercury Version 2.4'
_computing_structure_refinement 'SHELXL-2013 (Sheldrick, 2013)'
_computing_structure_solution 'SHELXS-2012 (Sheldrick, 2012)'
_diffrn_ambient_temperature 100(2)
_diffrn_measured_fraction_theta_full 1.000
_diffrn_measured_fraction_theta_max 0.999
_diffrn_measurement_device_type 'Bruker Smart Apex II Quazar'
_diffrn_measurement_method 'omega scans'
_diffrn_radiation_type AgK\a
_diffrn_radiation_wavelength 0.56086
_diffrn_reflns_av_R_equivalents 0.0361
_diffrn_reflns_av_unetI/netI 0.0235
_diffrn_reflns_Laue_measured_fraction_full 1.000
_diffrn_reflns_Laue_measured_fraction_max 0.999
_diffrn_reflns_limit_h_max 12
_diffrn_reflns_limit_h_min -12
_diffrn_reflns_limit_k_max 12
_diffrn_reflns_limit_k_min -12
_diffrn_reflns_limit_l_max 15
_diffrn_reflns_limit_l_min -15
_diffrn_reflns_number 33744
_diffrn_reflns_point_group_measured_fraction_full 1.000
_diffrn_reflns_point_group_measured_fraction_max 0.999
_diffrn_reflns_theta_full 19.665
_diffrn_reflns_theta_max 21.395
_diffrn_reflns_theta_min 1.366
_diffrn_source 'INCOATEC Ag Microsource'
_exptl_absorpt_coefficient_mu 2.303
_exptl_absorpt_correction_T_max 0.8618
_exptl_absorpt_correction_T_min 0.8043
_exptl_absorpt_correction_type multi-scan
_exptl_absorpt_process_details 'SADABS-2012/1, Sheldrick, Goettingen'
_exptl_crystal_colour red
_exptl_crystal_density_diffrn 1.794
_exptl_crystal_description plate
_exptl_crystal_F_000 596
_exptl_crystal_size_max 0.128
_exptl_crystal_size_mid 0.061
_exptl_crystal_size_min 0.047
_refine_diff_density_max 0.769
_refine_diff_density_min -0.746
_refine_diff_density_rms 0.084
_refine_ls_extinction_method none
_refine_ls_goodness_of_fit_ref 1.031
_refine_ls_hydrogen_treatment constr
_refine_ls_matrix_type full
_refine_ls_number_parameters 225
_refine_ls_number_reflns 5274
_refine_ls_number_restraints 0
_refine_ls_restrained_S_all 1.031
_refine_ls_R_factor_all 0.0247
_refine_ls_R_factor_gt 0.0194
_refine_ls_shift/su_max 0.002
_refine_ls_shift/su_mean 0.000
_refine_ls_structure_factor_coef Fsqd
_refine_ls_weighting_details
;
w=1/[\s^2^(Fo^2^)+(0.0140P)^2^+0.6769P]
where P=(Fo^2^+2Fc^2^)/3
;
_refine_ls_weighting_scheme calc
_refine_ls_wR_factor_gt 0.0390
_refine_ls_wR_factor_ref 0.0407
_reflns_Friedel_coverage 0.000
_reflns_number_gt 4648
_reflns_number_total 5274
_reflns_threshold_expression 'I > 2\s(I)'
_cod_data_source_file c3dt51309b.txt
_cod_data_source_block 7
_cod_database_code 7023414
_shelx_space_group_comment
;
The symmetry employed for this shelxl refinement is uniquely defined
by the following loop, which should always be used as a source of
symmetry information in preference to the above space-group names.
They are only intended as comments.
;
_shelx_estimated_absorpt_t_min 0.757
_shelx_estimated_absorpt_t_max 0.899

loop_
_space_group_symop_operation_xyz
'x, y, z'
'-x, -y, -z'

loop_
_atom_site_label
_atom_site_type_symbol
_atom_site_fract_x
_atom_site_fract_y
_atom_site_fract_z
_atom_site_U_iso_or_equiv
_atom_site_adp_type
_atom_site_occupancy
_atom_site_site_symmetry_order
_atom_site_calc_flag
_atom_site_refinement_flags_posn
_atom_site_refinement_flags_adp
I1 I 0.12787(2) 0.25216(2) 0.81536(2) 0.01601(4) Uani 1 1 d . .
N1 N 0.30098(17) 0.17598(17) 1.24058(14) 0.0117(3) Uani 1 1 d . .
C1 C 0.2255(2) 0.1920(2) 1.14023(17) 0.0125(4) Uani 1 1 d . .
I2 I -0.00212(2) 0.35793(2) 0.60286(2) 0.02425(5) Uani 1 1 d . .
C2 C 0.0878(2) 0.2485(2) 1.15119(18) 0.0144(4) Uani 1 1 d . .
Se3 Se 0.29038(2) 0.14933(2) 1.00804(2) 0.01609(5) Uani 1 1 d . .
C4 C 0.2307(2) 0.2136(2) 1.34038(18) 0.0161(4) Uani 1 1 d . .
C5 C 0.4427(2) 0.1342(2) 1.25794(17) 0.0125(4) Uani 1 1 d . .
C6 C 0.4662(2) -0.0040(2) 1.26912(17) 0.0144(4) Uani 1 1 d . .
C7 C 0.6024(2) -0.0385(2) 1.29287(19) 0.0182(5) Uani 1 1 d . .
H7 H 0.6213 -0.1313 1.3003 0.022 Uiso 1 1 calc R U
C8 C 0.7115(2) 0.0588(2) 1.3060(2) 0.0210(5) Uani 1 1 d . .
H8 H 0.8037 0.0330 1.3259 0.025 Uiso 1 1 calc R U
C9 C 0.6859(2) 0.1933(2) 1.29012(18) 0.0178(5) Uani 1 1 d . .
H9 H 0.7614 0.2592 1.2979 0.021 Uiso 1 1 calc R U
C10 C 0.5515(2) 0.2347(2) 1.26286(17) 0.0142(4) Uani 1 1 d . .
C11 C 0.0930(2) 0.3995(2) 1.12093(19) 0.0214(5) Uani 1 1 d . .
H11A H 0.1032 0.4061 1.0413 0.032 Uiso 1 1 calc R U
H11B H 0.1718 0.4488 1.1702 0.032 Uiso 1 1 calc R U
H11C H 0.0074 0.4392 1.1321 0.032 Uiso 1 1 calc R U
C12 C -0.0349(2) 0.1693(3) 1.07635(19) 0.0225(5) Uani 1 1 d . .
H12A H -0.0313 0.1826 0.9962 0.034 Uiso 1 1 calc R U
H12B H -0.1210 0.2021 1.0938 0.034 Uiso 1 1 calc R U
H12C H -0.0312 0.0725 1.0911 0.034 Uiso 1 1 calc R U
C13 C 0.2354(3) 0.1003(3) 1.4232(2) 0.0261(6) Uani 1 1 d . .
H13A H 0.1916 0.0164 1.3830 0.039 Uiso 1 1 calc R U
H13B H 0.1859 0.1251 1.4842 0.039 Uiso 1 1 calc R U
H13C H 0.3317 0.0863 1.4558 0.039 Uiso 1 1 calc R U
C14 C 0.3006(2) 0.3432(3) 1.40268(19) 0.0233(5) Uani 1 1 d . .
H14A H 0.2984 0.4163 1.3492 0.035 Uiso 1 1 calc R U
H14B H 0.3966 0.3279 1.4350 0.035 Uiso 1 1 calc R U
H14C H 0.2518 0.3689 1.4639 0.035 Uiso 1 1 calc R U
C16 C 0.3646(3) -0.2084(3) 1.3540(2) 0.0303(6) Uani 1 1 d . .
H16A H 0.2883 -0.2785 1.3411 0.045 Uiso 1 1 calc R U
H16B H 0.3600 -0.1524 1.4223 0.045 Uiso 1 1 calc R U
H16C H 0.4526 -0.2517 1.3643 0.045 Uiso 1 1 calc R U
C15 C 0.3533(2) -0.1185(2) 1.2509(2) 0.0206(5) Uani 1 1 d . .
H15 H 0.2618 -0.0775 1.2402 0.025 Uiso 1 1 calc R U
C17 C 0.3610(3) -0.2052(2) 1.1428(2) 0.0294(6) Uani 1 1 d . .
H17A H 0.3510 -0.1475 1.0772 0.044 Uiso 1 1 calc R U
H17B H 0.2865 -0.2771 1.1306 0.044 Uiso 1 1 calc R U
H17C H 0.4503 -0.2460 1.1519 0.044 Uiso 1 1 calc R U
C19 C 0.6050(2) 0.4813(2) 1.3310(2) 0.0244(5) Uani 1 1 d . .
H19A H 0.7045 0.4698 1.3455 0.037 Uiso 1 1 calc R U
H19B H 0.5676 0.4630 1.3999 0.037 Uiso 1 1 calc R U
H19C H 0.5884 0.5747 1.3098 0.037 Uiso 1 1 calc R U
C20 C 0.5927(3) 0.4113(2) 1.1260(2) 0.0246(5) Uani 1 1 d . .
H20A H 0.5474 0.3480 1.0638 0.037 Uiso 1 1 calc R U
H20B H 0.6922 0.3998 1.1406 0.037 Uiso 1 1 calc R U
H20C H 0.5761 0.5047 1.1049 0.037 Uiso 1 1 calc R U
C18 C 0.5339(2) 0.3821(2) 1.23379(18) 0.0172(5) Uani 1 1 d . .
H18 H 0.4330 0.3972 1.2183 0.021 Uiso 1 1 calc R U
C3 C 0.0837(2) 0.2315(2) 1.27786(18) 0.0168(5) Uani 1 1 d . .
H3A H 0.0471 0.3125 1.3100 0.020 Uiso 1 1 calc R U
H3B H 0.0227 0.1510 1.2868 0.020 Uiso 1 1 calc R U

loop_
_atom_site_aniso_label
_atom_site_aniso_U_11
_atom_site_aniso_U_22
_atom_site_aniso_U_33
_atom_site_aniso_U_23
_atom_site_aniso_U_13
_atom_site_aniso_U_12
I1 0.01752(8) 0.01612(8) 0.01504(7) -0.00041(5) 0.00471(5) 0.00190(5)
N1 0.0093(8) 0.0125(9) 0.0133(9) -0.0007(7) 0.0022(7) 0.0024(7)
C1 0.0125(10) 0.0087(10) 0.0157(10) -0.0006(8) 0.0014(8) -0.0017(8)
I2 0.01867(8) 0.03854(10) 0.01721(8) 0.00791(7) 0.00513(6) 0.00617(7)
C2 0.0115(10) 0.0169(11) 0.0144(10) 0.0001(8) 0.0000(8) 0.0056(8)
Se3 0.01521(11) 0.02015(12) 0.01305(10) -0.00097(8) 0.00216(8) 0.00478(9)
C4 0.0146(11) 0.0200(12) 0.0149(10) 0.0001(9) 0.0050(9) 0.0049(9)
C5 0.0100(10) 0.0171(11) 0.0103(10) -0.0002(8) 0.0011(8) 0.0037(8)
C6 0.0128(10) 0.0174(11) 0.0139(10) 0.0013(8) 0.0038(8) 0.0027(8)
C7 0.0176(11) 0.0174(11) 0.0207(11) 0.0043(9) 0.0040(9) 0.0050(9)
C8 0.0115(11) 0.0253(13) 0.0266(12) 0.0022(10) 0.0029(9) 0.0057(9)
C9 0.0119(10) 0.0191(12) 0.0217(11) -0.0002(9) 0.0028(9) -0.0021(9)
C10 0.0163(11) 0.0163(11) 0.0100(10) 0.0002(8) 0.0021(8) 0.0028(8)
C11 0.0262(13) 0.0185(12) 0.0209(12) 0.0020(9) 0.0048(10) 0.0118(10)
C12 0.0132(11) 0.0339(14) 0.0189(12) -0.0053(10) 0.0005(9) 0.0019(10)
C13 0.0262(13) 0.0353(15) 0.0209(12) 0.0085(11) 0.0101(10) 0.0132(11)
C14 0.0170(12) 0.0349(14) 0.0173(11) -0.0094(10) 0.0034(9) 0.0010(10)
C16 0.0249(13) 0.0211(13) 0.0491(17) 0.0158(12) 0.0147(12) 0.0031(10)
C15 0.0134(11) 0.0147(11) 0.0337(13) 0.0040(10) 0.0034(10) 0.0020(9)
C17 0.0264(13) 0.0168(13) 0.0412(15) -0.0036(11) -0.0032(11) 0.0019(10)
C19 0.0237(13) 0.0200(13) 0.0283(13) -0.0080(10) 0.0048(10) -0.0032(10)
C20 0.0300(13) 0.0191(12) 0.0239(12) 0.0045(10) 0.0044(10) -0.0047(10)
C18 0.0158(11) 0.0149(11) 0.0205(11) 0.0005(9) 0.0022(9) 0.0004(9)
C3 0.0134(11) 0.0215(12) 0.0157(11) 0.0000(9) 0.0030(9) 0.0036(9)

loop_
_atom_type_symbol
_atom_type_description
_atom_type_scat_dispersion_real
_atom_type_scat_dispersion_imag
_atom_type_scat_source
C C 0.0015 0.0009 'International Tables Vol C Tables 4.2.6.8 and 6.1.1.4'
H H 0.0000 0.0000 'International Tables Vol C Tables 4.2.6.8 and 6.1.1.4'
N N 0.0030 0.0019 'International Tables Vol C Tables 4.2.6.8 and 6.1.1.4'
Se Se 0.2367 1.4831 'International Tables Vol C Tables 4.2.6.8 and 6.1.1.4'
I I -0.8919 1.1868 'International Tables Vol C Tables 4.2.6.8 and 6.1.1.4'

loop_
_geom_angle_atom_site_label_1
_geom_angle_atom_site_label_2
_geom_angle_atom_site_label_3
_geom_angle
Se3 I1 I2 171.456(8)
C1 N1 C5 124.08(17)
C1 N1 C4 113.96(16)
C5 N1 C4 121.86(16)
N1 C1 C2 111.30(17)
N1 C1 Se3 120.83(15)
C2 C1 Se3 127.87(15)
C1 C2 C12 112.81(18)
C1 C2 C3 102.05(16)
C12 C2 C3 110.70(18)
C1 C2 C11 108.29(17)
C12 C2 C11 110.59(18)
C3 C2 C11 112.14(18)
C1 Se3 I1 111.89(6)
C13 C4 C14 109.32(19)
C13 C4 N1 111.16(17)
C14 C4 N1 110.18(17)
C13 C4 C3 112.04(19)
C14 C4 C3 113.19(18)
N1 C4 C3 100.72(16)
C6 C5 C10 122.25(19)
C6 C5 N1 119.15(18)
C10 C5 N1 118.60(18)
C7 C6 C5 117.4(2)
C7 C6 C15 117.95(19)
C5 C6 C15 124.61(19)
C8 C7 C6 121.7(2)
C8 C7 H7 119.1
C6 C7 H7 119.1
C9 C8 C7 119.8(2)
C9 C8 H8 120.1
C7 C8 H8 120.1
C8 C9 C10 121.4(2)
C8 C9 H9 119.3
C10 C9 H9 119.3
C9 C10 C5 117.17(19)
C9 C10 C18 117.54(19)
C5 C10 C18 125.17(19)
C2 C11 H11A 109.5
C2 C11 H11B 109.5
H11A C11 H11B 109.5
C2 C11 H11C 109.5
H11A C11 H11C 109.5
H11B C11 H11C 109.5
C2 C12 H12A 109.5
C2 C12 H12B 109.5
H12A C12 H12B 109.5
C2 C12 H12C 109.5
H12A C12 H12C 109.5
H12B C12 H12C 109.5
C4 C13 H13A 109.5
C4 C13 H13B 109.5
H13A C13 H13B 109.5
C4 C13 H13C 109.5
H13A C13 H13C 109.5
H13B C13 H13C 109.5
C4 C14 H14A 109.5
C4 C14 H14B 109.5
H14A C14 H14B 109.5
C4 C14 H14C 109.5
H14A C14 H14C 109.5
H14B C14 H14C 109.5
C15 C16 H16A 109.5
C15 C16 H16B 109.5
H16A C16 H16B 109.5
C15 C16 H16C 109.5
H16A C16 H16C 109.5
H16B C16 H16C 109.5
C6 C15 C16 111.5(2)
C6 C15 C17 109.98(19)
C16 C15 C17 110.0(2)
C6 C15 H15 108.4
C16 C15 H15 108.4
C17 C15 H15 108.4
C15 C17 H17A 109.5
C15 C17 H17B 109.5
H17A C17 H17B 109.5
C15 C17 H17C 109.5
H17A C17 H17C 109.5
H17B C17 H17C 109.5
C18 C19 H19A 109.5
C18 C19 H19B 109.5
H19A C19 H19B 109.5
C18 C19 H19C 109.5
H19A C19 H19C 109.5
H19B C19 H19C 109.5
C18 C20 H20A 109.5
C18 C20 H20B 109.5
H20A C20 H20B 109.5
C18 C20 H20C 109.5
H20A C20 H20C 109.5
H20B C20 H20C 109.5
C10 C18 C19 112.23(18)
C10 C18 C20 109.71(18)
C19 C18 C20 109.33(19)
C10 C18 H18 108.5
C19 C18 H18 108.5
C20 C18 H18 108.5
C4 C3 C2 108.41(17)
C4 C3 H3A 110.0
C2 C3 H3A 110.0
C4 C3 H3B 110.0
C2 C3 H3B 110.0
H3A C3 H3B 108.4

loop_
_geom_bond_atom_site_label_1
_geom_bond_atom_site_label_2
_geom_bond_distance
I1 Se3 2.8192(6)
I1 I2 2.8943(5)
N1 C1 1.315(3)
N1 C5 1.463(2)
N1 C4 1.530(3)
C1 C2 1.523(3)
C1 Se3 1.854(2)
C2 C12 1.528(3)
C2 C3 1.539(3)
C2 C11 1.547(3)
C4 C13 1.518(3)
C4 C14 1.522(3)
C4 C3 1.531(3)
C5 C6 1.404(3)
C5 C10 1.411(3)
C6 C7 1.388(3)
C6 C15 1.523(3)
C7 C8 1.385(3)
C7 H7 0.9500
C8 C9 1.380(3)
C8 H8 0.9500
C9 C10 1.396(3)
C9 H9 0.9500
C10 C18 1.521(3)
C11 H11A 0.9800
C11 H11B 0.9800
C11 H11C 0.9800
C12 H12A 0.9800
C12 H12B 0.9800
C12 H12C 0.9800
C13 H13A 0.9800
C13 H13B 0.9800
C13 H13C 0.9800
C14 H14A 0.9800
C14 H14B 0.9800
C14 H14C 0.9800
C16 C15 1.537(3)
C16 H16A 0.9800
C16 H16B 0.9800
C16 H16C 0.9800
C15 C17 1.541(3)
C15 H15 1.0000
C17 H17A 0.9800
C17 H17B 0.9800
C17 H17C 0.9800
C19 C18 1.535(3)
C19 H19A 0.9800
C19 H19B 0.9800
C19 H19C 0.9800
C20 C18 1.537(3)
C20 H20A 0.9800
C20 H20B 0.9800
C20 H20C 0.9800
C18 H18 1.0000
C3 H3A 0.9900
C3 H3B 0.9900

loop_
_geom_torsion_atom_site_label_1
_geom_torsion_atom_site_label_2
_geom_torsion_atom_site_label_3
_geom_torsion_atom_site_label_4
_geom_torsion
C5 N1 C1 C2 -174.76(18)
C4 N1 C1 C2 1.6(2)
C5 N1 C1 Se3 4.7(3)
C4 N1 C1 Se3 -178.93(14)
N1 C1 C2 C12 -131.38(19)
Se3 C1 C2 C12 49.2(3)
N1 C1 C2 C3 -12.6(2)
Se3 C1 C2 C3 168.06(15)
N1 C1 C2 C11 105.9(2)
Se3 C1 C2 C11 -73.5(2)
N1 C1 Se3 I1 -167.01(14)
C2 C1 Se3 I1 12.3(2)
C1 N1 C4 C13 128.9(2)
C5 N1 C4 C13 -54.6(3)
C1 N1 C4 C14 -109.7(2)
C5 N1 C4 C14 66.8(2)
C1 N1 C4 C3 10.1(2)
C5 N1 C4 C3 -173.45(18)
C1 N1 C5 C6 -94.2(2)
C4 N1 C5 C6 89.7(2)
C1 N1 C5 C10 85.8(3)
C4 N1 C5 C10 -90.3(2)
C10 C5 C6 C7 4.1(3)
N1 C5 C6 C7 -175.89(18)
C10 C5 C6 C15 -172.5(2)
N1 C5 C6 C15 7.5(3)
C5 C6 C7 C8 0.5(3)
C15 C6 C7 C8 177.3(2)
C6 C7 C8 C9 -3.1(3)
C7 C8 C9 C10 1.2(3)
C8 C9 C10 C5 3.1(3)
C8 C9 C10 C18 -173.2(2)
C6 C5 C10 C9 -5.9(3)
N1 C5 C10 C9 174.14(18)
C6 C5 C10 C18 170.15(19)
N1 C5 C10 C18 -9.8(3)
C7 C6 C15 C16 56.8(3)
C5 C6 C15 C16 -126.6(2)
C7 C6 C15 C17 -65.5(3)
C5 C6 C15 C17 111.1(2)
C9 C10 C18 C19 -58.6(3)
C5 C10 C18 C19 125.4(2)
C9 C10 C18 C20 63.1(2)
C5 C10 C18 C20 -112.9(2)
C13 C4 C3 C2 -135.72(19)
C14 C4 C3 C2 100.1(2)
N1 C4 C3 C2 -17.5(2)
C1 C2 C3 C4 18.6(2)
C12 C2 C3 C4 138.92(19)
C11 C2 C3 C4 -97.1(2)
